data_2013542
loop_
_publ_author_name
'Xuan, Richeng'
'Li, Meichao'
'Wan, Yuehua'

_publ_section_title Bis(2-chloro-5-methylpyridine-\k<i>N</i>)bis(nitrato-\k^2^<i>O</i>,<i>O</i>')copper(II)
_journal_issue 11
_journal_name_full 'Acta Crystallographica Section C'
_journal_page_first m462
_journal_page_last m464
_journal_paper_doi 10.1107/S010827010302198X
_journal_volume 59
_journal_year 2003
_chemical_formula_iupac '[Cu (N O3)2 (C6 H6 Cl N)2]'
_chemical_formula_moiety 'C12 H12 Cl2 Cu N4 O6'
_chemical_formula_sum 'C12 H12 Cl2 Cu N4 O6'
_chemical_formula_weight 442.7
_chemical_melting_point 190
_space_group_IT_number 14
_symmetry_cell_setting monoclinic
_symmetry_space_group_name_Hall '-P 2ybc'
_symmetry_space_group_name_H-M 'P 1 21/c 1'
_audit_creation_method 'WinGX routine CIF_UPDATE'
_cell_angle_alpha 90
_cell_angle_beta 102.5430(8)
_cell_angle_gamma 90
_cell_formula_units_Z 2
_cell_length_a 6.6855(2)
_cell_length_b 13.2221(3)
_cell_length_c 9.9254(3)
_cell_measurement_reflns_used 6378
_cell_measurement_temperature 293(2)
_cell_measurement_theta_max 27.38
_cell_measurement_theta_min 2.61
_cell_volume 856.43(4)
_computing_cell_refinement PROCESS-AUTO
_computing_data_collection 'PROCESS-AUTO (Rigaku, 1998)'
_computing_data_reduction 'CrystalStructure (Molecular Structure Corporation & Rigaku, 2002)'
_computing_molecular_graphics 'ORTEP-3 for Windows (Farrugia, 1997)'
_computing_publication_material 'WinGX (Farrugia, 1999)'
_computing_structure_refinement 'SHELXL97 (Sheldrick, 1997)'
_computing_structure_solution 'SHELXS97 (Sheldrick, 1997)'
_diffrn_detector_area_resol_mean 10.00
_diffrn_measured_fraction_theta_full 0.997
_diffrn_measured_fraction_theta_max 0.997
_diffrn_measurement_device_type 'Rigaku R-AXIS Rapid'
_diffrn_measurement_method \w
_diffrn_radiation_type MoK\a
_diffrn_radiation_wavelength 0.71073
_diffrn_reflns_av_R_equivalents 0.019
_diffrn_reflns_limit_h_max 8
_diffrn_reflns_limit_h_min -8
_diffrn_reflns_limit_k_max 17
_diffrn_reflns_limit_k_min -16
_diffrn_reflns_limit_l_max 12
_diffrn_reflns_limit_l_min -12
_diffrn_reflns_number 7866
_diffrn_reflns_theta_full 27.4
_diffrn_reflns_theta_max 27.4
_diffrn_reflns_theta_min 2.61
_exptl_absorpt_coefficient_mu 1.624
_exptl_absorpt_correction_T_max 0.688
_exptl_absorpt_correction_T_min 0.621
_exptl_absorpt_correction_type multi-scan
_exptl_absorpt_process_details '(ABSCOR; Higashi, 1995)'
_exptl_crystal_colour 'dark violet'
_exptl_crystal_density_diffrn 1.717
_exptl_crystal_density_meas ?
_exptl_crystal_density_method 'not measured'
_exptl_crystal_description prism
_exptl_crystal_F_000 446
_exptl_crystal_size_max 0.40
_exptl_crystal_size_mid 0.25
_exptl_crystal_size_min 0.23
_refine_diff_density_max 0.40
_refine_diff_density_min -0.26
_refine_ls_extinction_coef 0.0063(12)
_refine_ls_extinction_expression Fc^*^=kFc[1+0.001xFc^2^\l^3^/sin(2\q)]^-1/4^
_refine_ls_extinction_method 'SHELXL97 (Sheldrick, 1997)'
_refine_ls_goodness_of_fit_ref 1.076
_refine_ls_hydrogen_treatment constr
_refine_ls_matrix_type full
_refine_ls_number_parameters 117
_refine_ls_number_reflns 1945
_refine_ls_number_restraints 0
_refine_ls_restrained_S_all 1.076
_refine_ls_R_factor_gt 0.028
_refine_ls_shift/su_max 0.013
_refine_ls_structure_factor_coef Fsqd
_refine_ls_weighting_details 'calc w = 1/[\s^2^(Fo^2^)+(0.0342P)^2^+0.4423P] where P=(Fo^2^+2Fc^2^)/3'
_refine_ls_weighting_scheme calc
_refine_ls_wR_factor_ref 0.072
_reflns_number_gt 1743
_reflns_number_total 1945
_reflns_threshold_expression I>2\s(I)
_cod_data_source_file av1150.cif
_cod_data_source_block I
_cod_depositor_comments
;
The following automatic conversions were performed:

'_exptl_crystal_density_meas' value 'not measured' was changed to '?'
- the value is perceived as not measured.

Automatic conversion script
Id: cif_fix_values 3008 2015-01-20 13:52:24Z robertas 
;
_cod_original_sg_symbol_H-M 'P 21/c'
_cod_database_code 2013542
_cod_database_fobs_code 2013542

loop_
_symmetry_equiv_pos_as_xyz
'x, y, z'
'-x, y+1/2, -z+1/2'
'-x, -y, -z'
'x, -y-1/2, z-1/2'

loop_
_atom_site_label
_atom_site_fract_x
_atom_site_fract_y
_atom_site_fract_z
_atom_site_U_iso_or_equiv
_atom_site_adp_type
_atom_site_calc_flag
_atom_site_refinement_flags
_atom_site_occupancy
_atom_site_disorder_assembly
_atom_site_disorder_group
_atom_site_type_symbol
Cu 0.0 0.5 0.0 0.03203(12) Uani d S 1 . . Cu
Cl 0.18862(9) 0.68108(5) -0.15480(6) 0.05497(17) Uani d . 1 . . Cl
N1 -0.0808(2) 0.64536(12) -0.00593(15) 0.0330(3) Uani d . 1 . . N
N2 0.2899(3) 0.53765(14) 0.22194(19) 0.0460(4) Uani d . 1 . . N
C1 0.0049(3) 0.71822(15) -0.06730(19) 0.0362(4) Uani d . 1 . . C
C2 -0.0475(3) 0.81897(16) -0.0637(2) 0.0447(5) Uani d . 1 . . C
H2 0.0163 0.8679 -0.107 0.054 Uiso calc R 1 . . H
O1 0.1014(2) 0.51426(12) 0.20667(17) 0.0502(4) Uani d . 1 . . O
C4 -0.2912(3) 0.77128(14) 0.06954(19) 0.0354(4) Uani d . 1 . . C
C5 -0.2282(3) 0.67275(14) 0.06107(19) 0.0343(4) Uani d . 1 . . C
H5 -0.2901 0.6226 0.1035 0.041 Uiso calc R 1 . . H
O3 0.3605(3) 0.53783(16) 0.1163(2) 0.0721(5) Uani d . 1 . . O
O2 0.3874(3) 0.55805(16) 0.3365(2) 0.0804(6) Uani d . 1 . . O
C6 -0.4564(3) 0.79613(17) 0.1459(2) 0.0475(5) Uani d . 1 . . C
H6A -0.5212 0.7348 0.1659 0.071 Uiso calc R 1 . . H
H6B -0.5564 0.8393 0.0899 0.071 Uiso calc R 1 . . H
H6C -0.3968 0.8301 0.2306 0.071 Uiso calc R 1 . . H
C3 -0.1970(3) 0.84501(15) 0.0059(2) 0.0431(5) Uani d . 1 . . C
H3 -0.2349 0.9124 0.0103 0.052 Uiso calc R 1 . . H

loop_
_atom_site_aniso_label
_atom_site_aniso_U_11
_atom_site_aniso_U_22
_atom_site_aniso_U_33
_atom_site_aniso_U_12
_atom_site_aniso_U_13
_atom_site_aniso_U_23
Cu 0.03108(17) 0.03316(18) 0.03294(18) 0.00107(12) 0.00932(12) -0.00547(12)
Cl 0.0486(3) 0.0697(4) 0.0555(3) -0.0076(3) 0.0309(2) -0.0052(3)
N1 0.0330(7) 0.0345(8) 0.0333(8) -0.0018(6) 0.0111(6) -0.0021(6)
N2 0.0518(10) 0.0330(8) 0.0484(10) -0.0019(8) 0.0003(8) -0.0042(7)
C1 0.0333(9) 0.0449(10) 0.0323(9) -0.0049(8) 0.0112(7) -0.0010(8)
C2 0.0494(11) 0.0416(11) 0.0444(11) -0.0076(9) 0.0131(9) 0.0082(9)
O1 0.0488(9) 0.0484(9) 0.0536(9) 0.0022(7) 0.0115(7) -0.0049(7)
C4 0.0331(9) 0.0377(10) 0.0345(9) 0.0013(7) 0.0057(7) -0.0041(7)
C5 0.0334(8) 0.0350(9) 0.0368(10) -0.0037(7) 0.0128(7) -0.0018(7)
O3 0.0772(13) 0.0680(12) 0.0792(13) -0.0161(10) 0.0349(11) -0.0069(10)
O2 0.0865(14) 0.0665(12) 0.0676(12) -0.0090(11) -0.0282(10) -0.0114(10)
C6 0.0433(11) 0.0466(12) 0.0557(12) 0.0058(9) 0.0174(9) -0.0097(10)
C3 0.0487(11) 0.0324(10) 0.0469(11) 0.0027(8) 0.0072(9) 0.0015(8)

loop_
_atom_type_symbol
_atom_type_description
_atom_type_scat_dispersion_real
_atom_type_scat_dispersion_imag
_atom_type_scat_source
C C 0.0033 0.0016 'International Tables Vol C Tables 4.2.6.8 and 6.1.1.4'
H H 0 0 'International Tables Vol C Tables 4.2.6.8 and 6.1.1.4'
Cl Cl 0.1484 0.1585 'International Tables Vol C Tables 4.2.6.8 and 6.1.1.4'
Cu Cu 0.3201 1.2651 'International Tables Vol C Tables 4.2.6.8 and 6.1.1.4'
N N 0.0061 0.0033 'International Tables Vol C Tables 4.2.6.8 and 6.1.1.4'
O O 0.0106 0.006 'International Tables Vol C Tables 4.2.6.8 and 6.1.1.4'

loop_
_geom_angle_atom_site_label_1
_geom_angle_atom_site_label_2
_geom_angle_atom_site_label_3
_geom_angle_site_symmetry_1
_geom_angle_site_symmetry_3
_geom_angle
_geom_angle_publ_flag
N1 Cu N1 3_565 . 180 ?
N1 Cu O1 3_565 . 91.77(6) ?
N1 Cu O1 . . 88.23(6) yes
N1 Cu O3 . . 92.80(7) yes
O1 Cu O3 . . 55.49(7) yes
N1 Cu O1 3_565 3_565 88.23(6) ?
N1 Cu O1 . 3_565 91.77(6) ?
O1 Cu O1 . 3_565 180.00(9) ?
C1 N1 C5 . . 117.54(16) ?
C1 N1 Cu . . 124.69(13) ?
C5 N1 Cu . . 117.73(12) ?
O2 N2 O3 . . 124.5(2) ?
O2 N2 O1 . . 118.8(2) ?
O3 N2 O1 . . 116.63(18) ?
N1 C1 C2 . . 123.27(18) ?
N1 C1 Cl . . 116.65(15) ?
C2 C1 Cl . . 120.08(15) ?
C3 C2 C1 . . 118.08(18) ?
C3 C2 H2 . . 121 ?
C1 C2 H2 . . 121 ?
N2 O1 Cu . . 104.37(13) ?
C5 C4 C3 . . 117.53(17) ?
C5 C4 C6 . . 120.33(18) ?
C3 C4 C6 . . 122.14(18) ?
N1 C5 C4 . . 123.27(17) ?
N1 C5 H5 . . 118.4 ?
C4 C5 H5 . . 118.4 ?
C4 C6 H6A . . 109.5 ?
C4 C6 H6B . . 109.5 ?
H6A C6 H6B . . 109.5 ?
C4 C6 H6C . . 109.5 ?
H6A C6 H6C . . 109.5 ?
H6B C6 H6C . . 109.5 ?
C2 C3 C4 . . 120.30(19) ?
C2 C3 H3 . . 119.9 ?
C4 C3 H3 . . 119.9 ?

loop_
_geom_bond_atom_site_label_1
_geom_bond_atom_site_label_2
_geom_bond_site_symmetry_2
_geom_bond_distance
_geom_bond_publ_flag
Cu N1 3_565 1.9939(16) ?
Cu N1 . 1.9939(16) yes
Cu O1 . 2.0246(16) yes
Cu O3 . 2.4866(19) yes
Cu O1 3_565 2.0246(16) ?
Cl C1 . 1.7224(19) ?
N1 C1 . 1.334(2) ?
N1 C5 . 1.352(2) ?
N2 O2 . 1.211(2) yes
N2 O3 . 1.240(3) yes
N2 O1 . 1.274(2) yes
C1 C2 . 1.380(3) ?
C2 C3 . 1.376(3) ?
C2 H2 . 0.93 ?
C4 C5 . 1.377(3) ?
C4 C3 . 1.385(3) ?
C4 C6 . 1.505(3) ?
C5 H5 . 0.93 ?
C6 H6A . 0.96 ?
C6 H6B . 0.96 ?
C6 H6C . 0.96 ?
C3 H3 . 0.93 ?

loop_
_geom_hbond_atom_site_label_D
_geom_hbond_atom_site_label_H
_geom_hbond_atom_site_label_A
_geom_hbond_site_symmetry_A
_geom_hbond_distance_DH
_geom_hbond_distance_HA
_geom_hbond_distance_DA
_geom_hbond_angle_DHA
_geom_hbond_publ_flag
C2 H2 O2 4_575 0.93 2.83 3.651(3) 147 yes
C2 H2 O1 4_575 0.93 2.57 3.469(3) 162 yes
C3 H3 O2 2 0.93 2.78 3.587(3) 146 yes
C5 H5 O3 1_455 0.93 2.62 3.420(3) 145 yes
C6 H6B O2 4_475 0.96 2.81 3.584(3) 138 yes
C5 H5 O1 1 0.93 2.96 3.155(2) 93 yes
C3 H3 O2 4_475 0.93 2.76 3.188(3) 109 yes

loop_
_geom_torsion_atom_site_label_1
_geom_torsion_atom_site_label_2
_geom_torsion_atom_site_label_3
_geom_torsion_atom_site_label_4
_geom_torsion_site_symmetry_1
_geom_torsion
_geom_torsion_publ_flag
O1 Cu N1 C1 . 113.70(15) yes
O1 Cu N1 C1 3_565 -66.30(15) ?
O1 Cu N1 C5 1 -63.90(14) ?
O1 Cu N1 C5 3_565 116.10(14) ?
C5 N1 C1 C2 . 1.0(3) ?
Cu N1 C1 C2 . -176.65(15) ?
C5 N1 C1 Cl . -178.76(13) ?
Cu N1 C1 Cl . 3.6(2) ?
N1 C1 C2 C3 . -0.5(3) ?
Cl C1 C2 C3 . 179.16(16) ?
O2 N2 O1 Cu . 174.87(17) ?
O3 N2 O1 Cu . -5.1(2) yes
N1 Cu O1 N2 3_565 88.12(13) ?
N1 Cu O1 N2 . -91.88(13) yes
C1 N1 C5 C4 . -0.6(3) ?
Cu N1 C5 C4 . 177.18(14) ?
C3 C4 C5 N1 . -0.2(3) ?
C6 C4 C5 N1 . 179.98(18) ?
C1 C2 C3 C4 . -0.3(3) ?
C5 C4 C3 C2 . 0.6(3) ?
C6 C4 C3 C2 . -179.6(2) ?
